data_7007718
loop_
_publ_author_name
'Fritsch, Joseph M.'
'Thoreson, Kristen A.'
'McNeill, Kristopher'

_publ_section_title
;
 Synthesis and structures of acyclic monoanionic tetradentate aza
 beta-diketiminate complexes of magnesium, zinc, and cadmium.
;
_journal_issue 40
_journal_name_full 'Dalton transactions (Cambridge, England : 2003)'
_journal_page_first 4814
_journal_page_last 4820
_journal_paper_doi 10.1039/b609616f
_journal_year 2006
_chemical_formula_moiety 'C19 H16 N2 O'
_chemical_formula_sum 'C19 H16 N2 O'
_chemical_formula_weight 288.34
_chemical_name_common 05325fix
_chemical_name_systematic
;
?
;
_space_group_IT_number 2
_symmetry_cell_setting triclinic
_symmetry_space_group_name_Hall '-P 1'
_symmetry_space_group_name_H-M 'P -1'
_atom_sites_solution_hydrogens geom
_atom_sites_solution_primary direct
_atom_sites_solution_secondary difmap
_audit_creation_method SHELXL-97
_cell_angle_alpha 101.945(2)
_cell_angle_beta 91.645(3)
_cell_angle_gamma 98.646(3)
_cell_formula_units_Z 2
_cell_length_a 6.3158(10)
_cell_length_b 8.6984(14)
_cell_length_c 13.841(2)
_cell_measurement_temperature 173(2)
_cell_volume 734.1(2)
_computing_cell_refinement 'SAINT, BRuker'
_computing_data_collection 'SMART, Bruker'
_computing_data_reduction 'SAINT, Bruker'
_computing_molecular_graphics 'SHELxTL, BRuker'
_computing_structure_refinement 'SHELXL-97 (Sheldrick, 1997)'
_computing_structure_solution SIR-97
_diffrn_ambient_temperature 273(2)
_diffrn_measured_fraction_theta_full 0.987
_diffrn_measured_fraction_theta_max 0.987
_diffrn_measurement_device_type 'Siemens SMART PLatform CCD'
_diffrn_measurement_method 'area detector, omega scans'
_diffrn_radiation_monochromator graphite
_diffrn_radiation_source 'normal-focus sealed tube'
_diffrn_radiation_type MoK\a
_diffrn_radiation_wavelength 0.71073
_diffrn_reflns_av_R_equivalents 0.0217
_diffrn_reflns_av_sigmaI/netI 0.0251
_diffrn_reflns_limit_h_max 8
_diffrn_reflns_limit_h_min -8
_diffrn_reflns_limit_k_max 11
_diffrn_reflns_limit_k_min -11
_diffrn_reflns_limit_l_max 17
_diffrn_reflns_limit_l_min -17
_diffrn_reflns_number 8522
_diffrn_reflns_theta_full 27.20
_diffrn_reflns_theta_max 27.20
_diffrn_reflns_theta_min 1.51
_exptl_absorpt_coefficient_mu 0.082
_exptl_absorpt_correction_T_max 0.984
_exptl_absorpt_correction_T_min 0.975
_exptl_absorpt_correction_type multi-scan
_exptl_absorpt_process_details 'SADABS, R. Blessing, 1995'
_exptl_crystal_colour orange
_exptl_crystal_density_diffrn 1.304
_exptl_crystal_density_method 'not measured'
_exptl_crystal_description rod
_exptl_crystal_F_000 304
_exptl_crystal_size_max 0.3
_exptl_crystal_size_mid 0.2
_exptl_crystal_size_min 0.2
_refine_diff_density_max 0.204
_refine_diff_density_min -0.178
_refine_diff_density_rms 0.036
_refine_ls_extinction_method none
_refine_ls_goodness_of_fit_ref 0.938
_refine_ls_hydrogen_treatment riding
_refine_ls_matrix_type full
_refine_ls_number_parameters 200
_refine_ls_number_reflns 3229
_refine_ls_number_restraints 0
_refine_ls_restrained_S_all 0.938
_refine_ls_R_factor_all 0.0572
_refine_ls_R_factor_gt 0.0432
_refine_ls_shift/su_max 0.000
_refine_ls_shift/su_mean 0.000
_refine_ls_structure_factor_coef Fsqd
_refine_ls_weighting_details 'calc w=1/[\s^2^(Fo^2^)+(0.0608P)^2^+0.2844P] where P=(Fo^2^+2Fc^2^)/3'
_refine_ls_weighting_scheme calc
_refine_ls_wR_factor_gt 0.1095
_refine_ls_wR_factor_ref 0.1178
_reflns_number_gt 2623
_reflns_number_total 3229
_reflns_threshold_expression >2sigma(I)
_cod_data_source_file b609616f.txt
_cod_data_source_block 05325fix
_cod_depositor_comments
;
The following automatic conversions were performed:
'_symmetry_cell_setting' value 'Triclinic' changed to 'triclinic'
according to '/home/saulius/struct/CIF-dictionaries/cif_core.dic'
dictionary named 'cif_core.dic' version 2.4.1 from 2010-06-29.

Automatic conversion script
Id: cif_fix_enum 1527 2010-12-29 10:47:43Z saulius 
;
_cod_original_sg_symbol_H-M P-1
_cod_database_code 7007718

loop_
_symmetry_equiv_pos_as_xyz
'x, y, z'
'-x, -y, -z'

loop_
_atom_site_label
_atom_site_type_symbol
_atom_site_fract_x
_atom_site_fract_y
_atom_site_fract_z
_atom_site_U_iso_or_equiv
_atom_site_adp_type
_atom_site_occupancy
_atom_site_symmetry_multiplicity
_atom_site_calc_flag
_atom_site_refinement_flags
_atom_site_disorder_assembly
_atom_site_disorder_group
N1 N 0.79117(19) 0.53058(14) 0.30586(9) 0.0316(3) Uani 1 1 d . . .
N2 N 0.45930(18) 0.56582(14) 0.19305(9) 0.0294(3) Uani 1 1 d . . .
H2B H 0.5170 0.6329 0.2451 0.035 Uiso 1 1 calc R . .
O1 O -0.12947(17) 0.82423(14) 0.13037(8) 0.0421(3) Uani 1 1 d . . .
C1 C 0.9591(2) 0.51795(19) 0.36071(12) 0.0372(4) Uani 1 1 d . . .
H1A H 0.9958 0.5935 0.4192 0.045 Uiso 1 1 calc R . .
C2 C 1.0861(3) 0.3976(2) 0.33634(13) 0.0409(4) Uani 1 1 d . . .
H2A H 1.2031 0.3944 0.3779 0.049 Uiso 1 1 calc R . .
C3 C 1.0357(3) 0.28588(19) 0.25121(12) 0.0391(4) Uani 1 1 d . . .
H3A H 1.1177 0.2051 0.2342 0.047 Uiso 1 1 calc R . .
C4 C 0.8580(2) 0.29288(16) 0.18859(11) 0.0319(3) Uani 1 1 d . . .
C5 C 0.7408(2) 0.41963(16) 0.21978(10) 0.0280(3) Uani 1 1 d . . .
C6 C 0.7942(3) 0.18286(17) 0.09835(12) 0.0386(4) Uani 1 1 d . . .
H6A H 0.8688 0.0987 0.0775 0.046 Uiso 1 1 calc R . .
C7 C 0.6225(3) 0.20084(18) 0.04196(11) 0.0389(4) Uani 1 1 d . . .
H7A H 0.5813 0.1279 -0.0172 0.047 Uiso 1 1 calc R . .
C8 C 0.5061(2) 0.32696(17) 0.07105(11) 0.0342(3) Uani 1 1 d . . .
H8A H 0.3906 0.3369 0.0308 0.041 Uiso 1 1 calc R . .
C9 C 0.5622(2) 0.43528(16) 0.15851(10) 0.0276(3) Uani 1 1 d . . .
C10 C 0.2779(2) 0.59597(17) 0.15215(10) 0.0282(3) Uani 1 1 d . . .
H10A H 0.2130 0.5197 0.0980 0.034 Uiso 1 1 calc R . .
C11 C 0.1790(2) 0.72485(16) 0.18075(10) 0.0273(3) Uani 1 1 d . . .
C12 C -0.0158(2) 0.72177(18) 0.12235(11) 0.0332(3) Uani 1 1 d . . .
H12A H -0.0591 0.6310 0.0730 0.040 Uiso 1 1 calc R . .
C13 C 0.2618(2) 0.86235(16) 0.26230(10) 0.0264(3) Uani 1 1 d . . .
C14 C 0.4759(2) 0.93630(17) 0.26868(10) 0.0308(3) Uani 1 1 d . . .
H14A H 0.5672 0.8995 0.2208 0.037 Uiso 1 1 calc R . .
C15 C 0.5532(2) 1.06375(17) 0.34551(11) 0.0323(3) Uani 1 1 d . . .
H15A H 0.6964 1.1104 0.3485 0.039 Uiso 1 1 calc R . .
C16 C 0.4219(2) 1.12361(16) 0.41826(10) 0.0294(3) Uani 1 1 d . . .
C17 C 0.2083(2) 1.05133(16) 0.41099(10) 0.0296(3) Uani 1 1 d . . .
H17A H 0.1169 1.0898 0.4584 0.036 Uiso 1 1 calc R . .
C18 C 0.1286(2) 0.92334(16) 0.33470(10) 0.0285(3) Uani 1 1 d . . .
H18A H -0.0149 0.8776 0.3316 0.034 Uiso 1 1 calc R . .
C19 C 0.5097(3) 1.26113(18) 0.50178(11) 0.0382(4) Uani 1 1 d . . .
H19A H 0.5916 1.3438 0.4756 0.057 Uiso 1 1 calc R . .
H19B H 0.6003 1.2257 0.5467 0.057 Uiso 1 1 calc R . .
H19C H 0.3932 1.3016 0.5362 0.057 Uiso 1 1 calc R . .

loop_
_atom_site_aniso_label
_atom_site_aniso_U_11
_atom_site_aniso_U_22
_atom_site_aniso_U_33
_atom_site_aniso_U_23
_atom_site_aniso_U_13
_atom_site_aniso_U_12
N1 0.0289(6) 0.0328(6) 0.0332(6) 0.0077(5) -0.0028(5) 0.0057(5)
N2 0.0278(6) 0.0300(6) 0.0283(6) 0.0006(5) -0.0042(5) 0.0069(5)
O1 0.0334(6) 0.0537(7) 0.0430(6) 0.0113(5) -0.0016(5) 0.0183(5)
C1 0.0353(8) 0.0396(8) 0.0364(8) 0.0097(6) -0.0069(6) 0.0044(6)
C2 0.0318(8) 0.0464(9) 0.0508(10) 0.0233(8) -0.0045(7) 0.0095(7)
C3 0.0366(8) 0.0385(8) 0.0517(10) 0.0224(7) 0.0094(7) 0.0164(7)
C4 0.0347(8) 0.0286(7) 0.0372(8) 0.0146(6) 0.0084(6) 0.0083(6)
C5 0.0283(7) 0.0273(7) 0.0301(7) 0.0101(5) 0.0044(5) 0.0042(5)
C6 0.0513(10) 0.0284(7) 0.0410(8) 0.0105(6) 0.0129(7) 0.0153(7)
C7 0.0554(10) 0.0275(7) 0.0325(8) 0.0036(6) 0.0054(7) 0.0057(7)
C8 0.0377(8) 0.0320(7) 0.0326(8) 0.0078(6) -0.0013(6) 0.0045(6)
C9 0.0274(7) 0.0261(7) 0.0303(7) 0.0078(5) 0.0032(5) 0.0047(5)
C10 0.0265(7) 0.0325(7) 0.0246(7) 0.0050(5) -0.0012(5) 0.0033(5)
C11 0.0238(7) 0.0329(7) 0.0259(7) 0.0075(5) 0.0011(5) 0.0051(5)
C12 0.0277(7) 0.0415(8) 0.0309(7) 0.0081(6) -0.0001(6) 0.0070(6)
C13 0.0250(7) 0.0289(7) 0.0277(7) 0.0095(5) 0.0004(5) 0.0072(5)
C14 0.0265(7) 0.0356(8) 0.0318(7) 0.0079(6) 0.0052(6) 0.0078(6)
C15 0.0241(7) 0.0332(7) 0.0391(8) 0.0087(6) -0.0001(6) 0.0022(6)
C16 0.0325(7) 0.0277(7) 0.0301(7) 0.0100(5) -0.0015(6) 0.0074(6)
C17 0.0311(7) 0.0314(7) 0.0296(7) 0.0090(6) 0.0067(6) 0.0103(6)
C18 0.0241(7) 0.0310(7) 0.0325(7) 0.0100(6) 0.0029(5) 0.0063(5)
C19 0.0422(9) 0.0346(8) 0.0369(8) 0.0055(6) -0.0052(7) 0.0077(7)

loop_
_atom_type_symbol
_atom_type_description
_atom_type_scat_dispersion_real
_atom_type_scat_dispersion_imag
_atom_type_scat_source
C C 0.0033 0.0016 'International Tables Vol C Tables 4.2.6.8 and 6.1.1.4'
H H 0.0000 0.0000 'International Tables Vol C Tables 4.2.6.8 and 6.1.1.4'
N N 0.0061 0.0033 'International Tables Vol C Tables 4.2.6.8 and 6.1.1.4'
O O 0.0106 0.0060 'International Tables Vol C Tables 4.2.6.8 and 6.1.1.4'

loop_
_geom_angle_atom_site_label_1
_geom_angle_atom_site_label_2
_geom_angle_atom_site_label_3
_geom_angle
_geom_angle_site_symmetry_1
_geom_angle_site_symmetry_3
_geom_angle_publ_flag
C1 N1 C5 117.11(13) . . ?
C10 N2 C9 125.91(12) . . ?
C10 N2 H2B 117.0 . . ?
C9 N2 H2B 117.0 . . ?
N1 C1 C2 124.15(14) . . ?
N1 C1 H1A 117.9 . . ?
C2 C1 H1A 117.9 . . ?
C3 C2 C1 119.03(14) . . ?
C3 C2 H2A 120.5 . . ?
C1 C2 H2A 120.5 . . ?
C2 C3 C4 119.75(14) . . ?
C2 C3 H3A 120.1 . . ?
C4 C3 H3A 120.1 . . ?
C6 C4 C3 123.80(13) . . ?
C6 C4 C5 119.44(13) . . ?
C3 C4 C5 116.75(14) . . ?
N1 C5 C4 123.20(13) . . ?
N1 C5 C9 117.38(12) . . ?
C4 C5 C9 119.42(13) . . ?
C7 C6 C4 119.62(13) . . ?
C7 C6 H6A 120.2 . . ?
C4 C6 H6A 120.2 . . ?
C6 C7 C8 121.74(14) . . ?
C6 C7 H7A 119.1 . . ?
C8 C7 H7A 119.1 . . ?
C9 C8 C7 120.29(14) . . ?
C9 C8 H8A 119.9 . . ?
C7 C8 H8A 119.9 . . ?
C8 C9 N2 124.62(13) . . ?
C8 C9 C5 119.48(13) . . ?
N2 C9 C5 115.88(12) . . ?
N2 C10 C11 127.57(13) . . ?
N2 C10 H10A 116.2 . . ?
C11 C10 H10A 116.2 . . ?
C10 C11 C12 114.44(12) . . ?
C10 C11 C13 124.47(12) . . ?
C12 C11 C13 121.06(12) . . ?
O1 C12 C11 127.42(14) . . ?
O1 C12 H12A 116.3 . . ?
C11 C12 H12A 116.3 . . ?
C18 C13 C14 117.84(12) . . ?
C18 C13 C11 121.26(12) . . ?
C14 C13 C11 120.90(12) . . ?
C15 C14 C13 120.74(13) . . ?
C15 C14 H14A 119.6 . . ?
C13 C14 H14A 119.6 . . ?
C14 C15 C16 121.59(13) . . ?
C14 C15 H15A 119.2 . . ?
C16 C15 H15A 119.2 . . ?
C15 C16 C17 117.57(13) . . ?
C15 C16 C19 120.76(13) . . ?
C17 C16 C19 121.67(13) . . ?
C18 C17 C16 121.53(13) . . ?
C18 C17 H17A 119.2 . . ?
C16 C17 H17A 119.2 . . ?
C17 C18 C13 120.72(13) . . ?
C17 C18 H18A 119.6 . . ?
C13 C18 H18A 119.6 . . ?
C16 C19 H19A 109.5 . . ?
C16 C19 H19B 109.5 . . ?
H19A C19 H19B 109.5 . . ?
C16 C19 H19C 109.5 . . ?
H19A C19 H19C 109.5 . . ?
H19B C19 H19C 109.5 . . ?

loop_
_geom_bond_atom_site_label_1
_geom_bond_atom_site_label_2
_geom_bond_distance
_geom_bond_site_symmetry_2
_geom_bond_publ_flag
N1 C1 1.3175(18) . ?
N1 C5 1.3647(18) . ?
N2 C10 1.3475(17) . ?
N2 C9 1.3983(17) . ?
N2 H2B 0.8600 . ?
O1 C12 1.2155(18) . ?
C1 C2 1.406(2) . ?
C1 H1A 0.9300 . ?
C2 C3 1.358(2) . ?
C2 H2A 0.9300 . ?
C3 C4 1.414(2) . ?
C3 H3A 0.9300 . ?
C4 C6 1.414(2) . ?
C4 C5 1.4200(19) . ?
C5 C9 1.4315(19) . ?
C6 C7 1.365(2) . ?
C6 H6A 0.9300 . ?
C7 C8 1.408(2) . ?
C7 H7A 0.9300 . ?
C8 C9 1.372(2) . ?
C8 H8A 0.9300 . ?
C10 C11 1.3584(19) . ?
C10 H10A 0.9300 . ?
C11 C12 1.4466(19) . ?
C11 C13 1.4823(19) . ?
C12 H12A 0.9300 . ?
C13 C18 1.3983(18) . ?
C13 C14 1.3992(19) . ?
C14 C15 1.385(2) . ?
C14 H14A 0.9300 . ?
C15 C16 1.391(2) . ?
C15 H15A 0.9300 . ?
C16 C17 1.391(2) . ?
C16 C19 1.505(2) . ?
C17 C18 1.3864(19) . ?
C17 H17A 0.9300 . ?
C18 H18A 0.9300 . ?
C19 H19A 0.9600 . ?
C19 H19B 0.9600 . ?
C19 H19C 0.9600 . ?

loop_
_geom_torsion_atom_site_label_1
_geom_torsion_atom_site_label_2
_geom_torsion_atom_site_label_3
_geom_torsion_atom_site_label_4
_geom_torsion
_geom_torsion_site_symmetry_1
_geom_torsion_site_symmetry_2
_geom_torsion_site_symmetry_3
_geom_torsion_site_symmetry_4
_geom_torsion_publ_flag
C5 N1 C1 C2 -0.6(2) . . . . ?
N1 C1 C2 C3 0.0(2) . . . . ?
C1 C2 C3 C4 0.3(2) . . . . ?
C2 C3 C4 C6 179.53(14) . . . . ?
C2 C3 C4 C5 0.0(2) . . . . ?
C1 N1 C5 C4 0.9(2) . . . . ?
C1 N1 C5 C9 -178.30(13) . . . . ?
C6 C4 C5 N1 179.82(13) . . . . ?
C3 C4 C5 N1 -0.6(2) . . . . ?
C6 C4 C5 C9 -1.00(19) . . . . ?
C3 C4 C5 C9 178.60(12) . . . . ?
C3 C4 C6 C7 -178.88(14) . . . . ?
C5 C4 C6 C7 0.7(2) . . . . ?
C4 C6 C7 C8 0.1(2) . . . . ?
C6 C7 C8 C9 -0.7(2) . . . . ?
C7 C8 C9 N2 178.87(13) . . . . ?
C7 C8 C9 C5 0.3(2) . . . . ?
C10 N2 C9 C8 7.5(2) . . . . ?
C10 N2 C9 C5 -173.90(13) . . . . ?
N1 C5 C9 C8 179.72(13) . . . . ?
C4 C5 C9 C8 0.5(2) . . . . ?
N1 C5 C9 N2 1.06(18) . . . . ?
C4 C5 C9 N2 -178.17(12) . . . . ?
C9 N2 C10 C11 -176.68(13) . . . . ?
N2 C10 C11 C12 -179.28(13) . . . . ?
N2 C10 C11 C13 2.7(2) . . . . ?
C10 C11 C12 O1 -177.22(14) . . . . ?
C13 C11 C12 O1 0.8(2) . . . . ?
C10 C11 C13 C18 -132.39(15) . . . . ?
C12 C11 C13 C18 49.74(18) . . . . ?
C10 C11 C13 C14 48.24(19) . . . . ?
C12 C11 C13 C14 -129.63(14) . . . . ?
C18 C13 C14 C15 1.2(2) . . . . ?
C11 C13 C14 C15 -179.37(12) . . . . ?
C13 C14 C15 C16 -0.5(2) . . . . ?
C14 C15 C16 C17 -0.4(2) . . . . ?
C14 C15 C16 C19 179.33(13) . . . . ?
C15 C16 C17 C18 0.6(2) . . . . ?
C19 C16 C17 C18 -179.14(12) . . . . ?
C16 C17 C18 C13 0.1(2) . . . . ?
C14 C13 C18 C17 -1.04(19) . . . . ?
C11 C13 C18 C17 179.57(12) . . . . ?

loop_
_cod_related_entry_id
_cod_related_entry_database
_cod_related_entry_code
1 ChemSpider 21175301
